data_7121801
loop_
_publ_author_name
'Jaiswal, Yogesh'
'Kumar, Yogesh'
'Pal, Jagannath'
'Subramanian, Ranga'
'Kumar, Amit'

_publ_section_title
;
 Rapid synthesis of polysubstituted phenanthridines from simple
 aliphatic/aromatic nitriles and iodo arenes via Pd(ii) catalyzed domino
 C-C/C-C/C-N bond formation.
;
_journal_issue 52
_journal_name_full 'Chemical communications (Cambridge, England)'
_journal_page_first 7207
_journal_page_last 7210
_journal_paper_doi 10.1039/c8cc03556c
_journal_volume 54
_journal_year 2018
_chemical_formula_moiety C20H15NO
_chemical_formula_sum 'C20 H15 N O'
_chemical_formula_weight 285.33
_chemical_name_common phenanthridine
_chemical_name_systematic 6-(4-methoxyphenyl)phenanthridine
_space_group_crystal_system monoclinic
_space_group_IT_number 14
_space_group_name_Hall '-P 2yn'
_space_group_name_H-M_alt 'P 1 21/n 1'
_symmetry_space_group_name_Hall '-P 2yn'
_symmetry_space_group_name_H-M 'P 1 21/n 1'
_atom_sites_solution_hydrogens geom
_audit_block_doi 10.5517/ccdc.csd.cc1yzvj9
_audit_creation_method SHELXL-2014/7
_audit_update_record
;
2018-01-15 deposited with the CCDC.
2018-06-04 downloaded from the CCDC.
;
_cell_angle_alpha 90
_cell_angle_beta 102.575(7)
_cell_angle_gamma 90
_cell_formula_units_Z 4
_cell_length_a 13.107(3)
_cell_length_b 5.8099(12)
_cell_length_c 19.648(4)
_cell_measurement_reflns_used 8202
_cell_measurement_temperature 273(2)
_cell_measurement_theta_max 23.59
_cell_measurement_theta_min 3.18
_cell_volume 1460.3(5)
_computing_cell_refinement 'Bruker SAINT'
_computing_data_collection 'Bruker APEX2'
_computing_data_reduction 'Bruker SAINT'
_computing_molecular_graphics 'Bruker SHELXTL'
_computing_publication_material 'Bruker SHELXTL'
_computing_structure_refinement 'SHELXL-2014 (Sheldrick 2014)'
_computing_structure_solution 'SHELXS-97 (Sheldrick 2008)'
_diffrn_ambient_temperature 273(2)
_diffrn_measured_fraction_theta_full 0.984
_diffrn_measured_fraction_theta_max 0.873
_diffrn_measurement_device_type 'Bruker APEX-II CCD'
_diffrn_measurement_method '\f and \w scans'
_diffrn_radiation_type MoK\a
_diffrn_radiation_wavelength 0.71073
_diffrn_reflns_av_R_equivalents 0.0655
_diffrn_reflns_av_unetI/netI 0.0602
_diffrn_reflns_Laue_measured_fraction_full 0.984
_diffrn_reflns_Laue_measured_fraction_max 0.873
_diffrn_reflns_limit_h_max 15
_diffrn_reflns_limit_h_min -16
_diffrn_reflns_limit_k_max 7
_diffrn_reflns_limit_k_min -7
_diffrn_reflns_limit_l_max 25
_diffrn_reflns_limit_l_min -25
_diffrn_reflns_number 29074
_diffrn_reflns_point_group_measured_fraction_full 0.984
_diffrn_reflns_point_group_measured_fraction_max 0.873
_diffrn_reflns_theta_full 25.242
_diffrn_reflns_theta_max 27.515
_diffrn_reflns_theta_min 3.185
_exptl_absorpt_coefficient_mu 0.080
_exptl_absorpt_correction_type none
_exptl_crystal_colour white
_exptl_crystal_density_diffrn 1.298
_exptl_crystal_description cube
_exptl_crystal_F_000 600
_exptl_crystal_recrystallization_method 'Re-crystallisation from solvent: Ethyl acetate'
_exptl_crystal_size_max 0.200
_exptl_crystal_size_mid 0.100
_exptl_crystal_size_min 0.100
_refine_diff_density_max 0.150
_refine_diff_density_min -0.137
_refine_diff_density_rms 0.034
_refine_ls_extinction_coef 0.0107(18)
_refine_ls_extinction_expression Fc^*^=kFc[1+0.001xFc^2^\l^3^/sin(2\q)]^-1/4^
_refine_ls_extinction_method 'SHELXL-2014/7 (Sheldrick 2014'
_refine_ls_goodness_of_fit_ref 0.996
_refine_ls_hydrogen_treatment constr
_refine_ls_matrix_type full
_refine_ls_number_parameters 201
_refine_ls_number_reflns 2948
_refine_ls_number_restraints 0
_refine_ls_restrained_S_all 0.996
_refine_ls_R_factor_all 0.1355
_refine_ls_R_factor_gt 0.0543
_refine_ls_shift/su_max 0.000
_refine_ls_shift/su_mean 0.000
_refine_ls_structure_factor_coef Fsqd
_refine_ls_weighting_details 'w=1/[\s^2^(Fo^2^)+(0.0597P)^2^+0.3631P] where P=(Fo^2^+2Fc^2^)/3'
_refine_ls_weighting_scheme calc
_refine_ls_wR_factor_gt 0.1112
_refine_ls_wR_factor_ref 0.1396
_reflns_Friedel_coverage 0.000
_reflns_number_gt 1629
_reflns_number_total 2948
_reflns_threshold_expression 'I > 2\s(I)'
_cod_data_source_file c8cc03556c2.cif
_cod_data_source_block yogesh_a
_cod_depositor_comments 'Adding full bibliography for 7121801.cif.'
_cod_database_code 7121801
_shelx_shelxl_version_number 2014/7
_shelx_space_group_comment
;
The symmetry employed for this shelxl refinement is uniquely defined
by the following loop, which should always be used as a source of
symmetry information in preference to the above space-group names.
They are only intended as comments.
;
_shelx_estimated_absorpt_t_min 0.984
_shelx_estimated_absorpt_t_max 0.992

loop_
_space_group_symop_operation_xyz
'x, y, z'
'-x+1/2, y+1/2, -z+1/2'
'-x, -y, -z'
'x-1/2, -y-1/2, z-1/2'

loop_
_atom_site_label
_atom_site_type_symbol
_atom_site_fract_x
_atom_site_fract_y
_atom_site_fract_z
_atom_site_U_iso_or_equiv
_atom_site_adp_type
_atom_site_occupancy
_atom_site_site_symmetry_order
_atom_site_calc_flag
_atom_site_refinement_flags_posn
_atom_site_refinement_flags_adp
O1 O 0.84544(10) 0.3855(3) 0.66436(7) 0.0631(5) Uani 1 1 d . .
N1 N 0.37395(12) 0.5982(3) 0.65302(8) 0.0478(5) Uani 1 1 d . .
C13 C 0.40656(14) 0.4256(3) 0.62066(9) 0.0435(5) Uani 1 1 d . .
C1 C 0.33744(15) 0.2659(3) 0.57717(9) 0.0441(5) Uani 1 1 d . .
C14 C 0.52214(14) 0.4046(3) 0.63081(9) 0.0422(5) Uani 1 1 d . .
C17 C 0.73883(14) 0.3805(3) 0.65543(10) 0.0453(5) Uani 1 1 d . .
C6 C 0.22902(15) 0.2940(3) 0.56920(10) 0.0487(5) Uani 1 1 d . .
C12 C 0.26735(15) 0.6248(3) 0.64715(10) 0.0475(5) Uani 1 1 d . .
C19 C 0.68406(15) 0.2107(3) 0.68021(10) 0.0526(6) Uani 1 1 d . .
H14 H 0.7191 0.0883 0.7055 0.063 Uiso 1 1 calc R U
C7 C 0.19277(15) 0.4792(4) 0.60687(10) 0.0498(5) Uani 1 1 d . .
C15 C 0.57929(15) 0.5725(3) 0.60623(10) 0.0502(5) Uani 1 1 d . .
H9 H 0.5446 0.6959 0.5812 0.060 Uiso 1 1 calc R U
C2 C 0.37542(17) 0.0854(3) 0.54243(10) 0.0532(6) Uani 1 1 d . .
H1 H 0.4472 0.0679 0.5473 0.064 Uiso 1 1 calc R U
C16 C 0.68660(15) 0.5611(3) 0.61791(10) 0.0519(6) Uani 1 1 d . .
H10 H 0.7237 0.6751 0.6005 0.062 Uiso 1 1 calc R U
C20 C 0.57605(16) 0.2233(3) 0.66722(10) 0.0534(6) Uani 1 1 d . .
H15 H 0.5390 0.1065 0.6834 0.064 Uiso 1 1 calc R U
C11 C 0.23559(16) 0.8043(4) 0.68516(11) 0.0584(6) Uani 1 1 d . .
H8 H 0.2854 0.9009 0.7117 0.070 Uiso 1 1 calc R U
C5 C 0.16237(18) 0.1384(4) 0.52604(12) 0.0646(6) Uani 1 1 d . .
H4 H 0.0903 0.1552 0.5195 0.078 Uiso 1 1 calc R U
C3 C 0.30922(19) -0.0648(4) 0.50174(11) 0.0636(6) Uani 1 1 d . .
H2 H 0.3356 -0.1853 0.4796 0.076 Uiso 1 1 calc R U
C8 C 0.08709(17) 0.5214(4) 0.60654(12) 0.0692(7) Uani 1 1 d . .
H5 H 0.0360 0.4277 0.5801 0.083 Uiso 1 1 calc R U
C4 C 0.2022(2) -0.0371(4) 0.49355(11) 0.0693(7) Uani 1 1 d . .
H3 H 0.1570 -0.1393 0.4656 0.083 Uiso 1 1 calc R U
C10 C 0.13244(18) 0.8393(4) 0.68377(13) 0.0707(7) Uani 1 1 d . .
H7 H 0.1121 0.9588 0.7094 0.085 Uiso 1 1 calc R U
C18 C 0.90373(17) 0.2086(4) 0.70451(13) 0.0776(8) Uani 1 1 d . .
H12 H 0.8870 0.2036 0.7497 0.116 Uiso 1 1 calc R U
H11 H 0.9770 0.2386 0.7096 0.116 Uiso 1 1 calc R U
H13 H 0.8867 0.0635 0.6815 0.116 Uiso 1 1 calc R U
C9 C 0.05810(18) 0.6966(5) 0.64415(14) 0.0770(8) Uani 1 1 d . .
H6 H -0.0123 0.7207 0.6432 0.092 Uiso 1 1 calc R U

loop_
_atom_site_aniso_label
_atom_site_aniso_U_11
_atom_site_aniso_U_22
_atom_site_aniso_U_33
_atom_site_aniso_U_23
_atom_site_aniso_U_13
_atom_site_aniso_U_12
O1 0.0435(9) 0.0726(10) 0.0713(10) 0.0089(8) 0.0083(7) 0.0109(7)
N1 0.0432(10) 0.0513(11) 0.0486(10) 0.0018(8) 0.0090(8) 0.0056(8)
C13 0.0474(12) 0.0439(12) 0.0394(11) 0.0082(10) 0.0101(9) 0.0037(9)
C1 0.0520(13) 0.0437(11) 0.0365(11) 0.0056(9) 0.0095(9) 0.0028(10)
C14 0.0437(11) 0.0428(11) 0.0397(11) 0.0011(9) 0.0081(9) 0.0056(9)
C17 0.0405(12) 0.0516(12) 0.0426(11) -0.0023(10) 0.0063(9) 0.0060(10)
C6 0.0505(13) 0.0509(13) 0.0438(12) 0.0068(10) 0.0083(10) -0.0036(10)
C12 0.0451(13) 0.0529(12) 0.0454(12) 0.0040(10) 0.0120(9) 0.0062(10)
C19 0.0512(13) 0.0515(13) 0.0521(13) 0.0119(10) 0.0049(10) 0.0127(10)
C7 0.0435(12) 0.0569(13) 0.0497(12) 0.0064(10) 0.0114(10) 0.0016(10)
C15 0.0491(13) 0.0460(12) 0.0546(13) 0.0091(10) 0.0089(10) 0.0092(10)
C2 0.0618(14) 0.0511(13) 0.0461(12) 0.0040(11) 0.0101(10) 0.0057(11)
C16 0.0502(13) 0.0458(12) 0.0604(13) 0.0093(10) 0.0135(10) 0.0018(10)
C20 0.0541(13) 0.0494(13) 0.0579(13) 0.0122(11) 0.0143(10) 0.0042(10)
C11 0.0559(14) 0.0617(14) 0.0575(14) -0.0041(11) 0.0120(11) 0.0090(11)
C5 0.0570(14) 0.0723(15) 0.0620(14) -0.0034(13) 0.0076(11) -0.0113(12)
C3 0.0866(18) 0.0535(14) 0.0492(13) -0.0052(11) 0.0115(12) 0.0022(13)
C8 0.0504(14) 0.0795(17) 0.0773(16) -0.0009(14) 0.0134(12) -0.0035(13)
C4 0.0846(19) 0.0634(16) 0.0553(14) -0.0089(13) 0.0055(13) -0.0163(14)
C10 0.0619(16) 0.0804(17) 0.0724(16) -0.0063(14) 0.0205(13) 0.0190(13)
C18 0.0535(14) 0.0909(19) 0.0853(17) 0.0148(15) 0.0086(12) 0.0248(13)
C9 0.0493(15) 0.093(2) 0.0919(19) -0.0033(16) 0.0224(14) 0.0126(14)

loop_
_atom_type_symbol
_atom_type_description
_atom_type_scat_dispersion_real
_atom_type_scat_dispersion_imag
_atom_type_scat_source
C C 0.0033 0.0016 'International Tables Vol C Tables 4.2.6.8 and 6.1.1.4'
H H 0.0000 0.0000 'International Tables Vol C Tables 4.2.6.8 and 6.1.1.4'
N N 0.0061 0.0033 'International Tables Vol C Tables 4.2.6.8 and 6.1.1.4'
O O 0.0106 0.0060 'International Tables Vol C Tables 4.2.6.8 and 6.1.1.4'

loop_
_geom_angle_atom_site_label_1
_geom_angle_atom_site_label_2
_geom_angle_atom_site_label_3
_geom_angle
C17 O1 C18 117.91(17)
C13 N1 C12 118.37(17)
N1 C13 C1 123.53(17)
N1 C13 C14 115.34(17)
C1 C13 C14 121.12(17)
C2 C1 C6 119.40(18)
C2 C1 C13 121.81(18)
C6 C1 C13 118.79(17)
C20 C14 C15 117.76(18)
C20 C14 C13 121.56(17)
C15 C14 C13 120.63(16)
O1 C17 C19 124.63(18)
O1 C17 C16 115.28(18)
C19 C17 C16 120.08(18)
C1 C6 C5 118.23(19)
C1 C6 C7 117.86(18)
C5 C6 C7 123.90(19)
N1 C12 C11 116.79(18)
N1 C12 C7 123.18(18)
C11 C12 C7 120.01(18)
C17 C19 C20 119.36(18)
C17 C19 H14 120.3
C20 C19 H14 120.3
C12 C7 C8 117.6(2)
C12 C7 C6 118.22(17)
C8 C7 C6 124.2(2)
C16 C15 C14 121.38(18)
C16 C15 H9 119.3
C14 C15 H9 119.3
C3 C2 C1 121.2(2)
C3 C2 H1 119.4
C1 C2 H1 119.4
C15 C16 C17 119.82(19)
C15 C16 H10 120.1
C17 C16 H10 120.1
C14 C20 C19 121.58(19)
C14 C20 H15 119.2
C19 C20 H15 119.2
C10 C11 C12 120.7(2)
C10 C11 H8 119.7
C12 C11 H8 119.7
C4 C5 C6 120.7(2)
C4 C5 H4 119.6
C6 C5 H4 119.6
C2 C3 C4 119.6(2)
C2 C3 H2 120.2
C4 C3 H2 120.2
C9 C8 C7 121.3(2)
C9 C8 H5 119.3
C7 C8 H5 119.3
C5 C4 C3 120.9(2)
C5 C4 H3 119.6
C3 C4 H3 119.6
C11 C10 C9 119.8(2)
C11 C10 H7 120.1
C9 C10 H7 120.1
O1 C18 H12 109.5
O1 C18 H11 109.5
H12 C18 H11 109.5
O1 C18 H13 109.5
H12 C18 H13 109.5
H11 C18 H13 109.5
C8 C9 C10 120.6(2)
C8 C9 H6 119.7
C10 C9 H6 119.7

loop_
_geom_bond_atom_site_label_1
_geom_bond_atom_site_label_2
_geom_bond_distance
O1 C17 1.370(2)
O1 C18 1.414(2)
N1 C13 1.308(2)
N1 C12 1.385(2)
C13 C1 1.440(3)
C13 C14 1.489(3)
C1 C2 1.400(3)
C1 C6 1.405(3)
C14 C20 1.379(3)
C14 C15 1.379(3)
C17 C19 1.370(3)
C17 C16 1.376(3)
C6 C5 1.406(3)
C6 C7 1.444(3)
C12 C11 1.398(3)
C12 C7 1.400(3)
C19 C20 1.385(3)
C19 H14 0.9300
C7 C8 1.405(3)
C15 C16 1.376(3)
C15 H9 0.9300
C2 C3 1.361(3)
C2 H1 0.9300
C16 H10 0.9300
C20 H15 0.9300
C11 C10 1.362(3)
C11 H8 0.9300
C5 C4 1.366(3)
C5 H4 0.9300
C3 C4 1.386(3)
C3 H2 0.9300
C8 C9 1.360(3)
C8 H5 0.9300
C4 H3 0.9300
C10 C9 1.383(3)
C10 H7 0.9300
C18 H12 0.9600
C18 H11 0.9600
C18 H13 0.9600
C9 H6 0.9300
